data_7106566
loop_
_publ_author_name
'Christine A. Caputo'
'Zhongliang Zhu'
'Zachary D. Brown'
'James C. Fettinger'
'Philip P. Power'
"'Philip Power"

_publ_section_title
;
 Activation of olefins with low-valent gallium compounds under ambient
 conditions
;
_journal_name_full Chem.Commun.
_journal_page_first 7506
_journal_paper_doi 10.1039/c1cc11676b
_journal_volume 47
_journal_year 2011
_chemical_formula_moiety 'C64 H82 Ga2'
_chemical_formula_sum 'C64 H82 Ga2'
_chemical_formula_weight 990.74
_chemical_melting_point 281
_chemical_name_common Ar'Ga(CH2CH2)2GaAr'
_chemical_name_systematic
;
?
;
_space_group_IT_number 14
_symmetry_cell_setting monoclinic
_symmetry_space_group_name_Hall '-P 2yn'
_symmetry_space_group_name_H-M 'P 1 21/n 1'
_atom_sites_solution_hydrogens geom
_atom_sites_solution_primary direct
_atom_sites_solution_secondary difmap
_audit_creation_method SHELXL-97
_cell_angle_alpha 90.00
_cell_angle_beta 98.8650(10)
_cell_angle_gamma 90.00
_cell_formula_units_Z 4
_cell_length_a 13.9322(10)
_cell_length_b 10.4139(8)
_cell_length_c 39.129(3)
_cell_measurement_reflns_used 7702
_cell_measurement_temperature 90(2)
_cell_measurement_theta_max 24.16
_cell_measurement_theta_min 2.76
_cell_volume 5609.4(7)
_computing_cell_refinement 'SAINT (Bruker, 2008)'
_computing_data_collection 'Apex2 (Bruker, 2008)'
_computing_data_reduction 'SAINT (Bruker, 2008)'
_computing_molecular_graphics 'SHELXTL 5.1, XP (Sheldrick, 1997)'
_computing_publication_material 'SHELXL97 (Sheldrick, 2008)'
_computing_structure_refinement 'SHELXL-97 (Sheldrick, 2008)'
_computing_structure_solution 'SHELXS-97 (Sheldrick, 2008)'
_diffrn_ambient_temperature 90(2)
_diffrn_measured_fraction_theta_full 0.994
_diffrn_measured_fraction_theta_max 0.994
_diffrn_measurement_device_type 'Bruker SMART Apex II'
_diffrn_measurement_method \w
_diffrn_radiation_monochromator graphite
_diffrn_radiation_source 'fine-focus sealed tube'
_diffrn_radiation_type MoK\a
_diffrn_radiation_wavelength 0.71073
_diffrn_reflns_av_R_equivalents 0.0978
_diffrn_reflns_av_sigmaI/netI 0.0804
_diffrn_reflns_limit_h_max 18
_diffrn_reflns_limit_h_min -18
_diffrn_reflns_limit_k_max 13
_diffrn_reflns_limit_k_min -13
_diffrn_reflns_limit_l_max 50
_diffrn_reflns_limit_l_min -50
_diffrn_reflns_number 61011
_diffrn_reflns_theta_full 27.53
_diffrn_reflns_theta_max 27.53
_diffrn_reflns_theta_min 2.76
_exptl_absorpt_coefficient_mu 0.997
_exptl_absorpt_correction_T_max 0.9263
_exptl_absorpt_correction_T_min 0.8149
_exptl_absorpt_correction_type multi-scan
_exptl_absorpt_process_details SADABS-2004/1
_exptl_crystal_colour colorless
_exptl_crystal_density_diffrn 1.173
_exptl_crystal_density_method 'not measured'
_exptl_crystal_description needle
_exptl_crystal_F_000 2112
_exptl_crystal_size_max 0.21
_exptl_crystal_size_mid 0.17
_exptl_crystal_size_min 0.08
_refine_diff_density_max 2.148
_refine_diff_density_min -1.094
_refine_diff_density_rms 0.117
_refine_ls_extinction_method none
_refine_ls_goodness_of_fit_ref 1.061
_refine_ls_hydrogen_treatment constr
_refine_ls_matrix_type full
_refine_ls_number_parameters 611
_refine_ls_number_reflns 12863
_refine_ls_number_restraints 0
_refine_ls_restrained_S_all 1.061
_refine_ls_R_factor_all 0.1002
_refine_ls_R_factor_gt 0.0618
_refine_ls_shift/su_max 0.000
_refine_ls_shift/su_mean 0.000
_refine_ls_structure_factor_coef Fsqd
_refine_ls_weighting_details 'calc w=1/[\s^2^(Fo^2^)+(0.0897P)^2^+0.9953P] where P=(Fo^2^+2Fc^2^)/3'
_refine_ls_weighting_scheme calc
_refine_ls_wR_factor_gt 0.1452
_refine_ls_wR_factor_ref 0.1650
_reflns_number_gt 8879
_reflns_number_total 12863
_reflns_threshold_expression I>2\s(I)
_cod_data_source_file c1cc11676b.txt
_cod_data_source_block zz51
_cod_original_sg_symbol_H-M 'P 21/n'
_cod_database_code 7106566

loop_
_symmetry_equiv_pos_as_xyz
'x, y, z'
'-x+1/2, y+1/2, -z+1/2'
'-x, -y, -z'
'x-1/2, -y-1/2, z-1/2'

loop_
_atom_site_label
_atom_site_type_symbol
_atom_site_fract_x
_atom_site_fract_y
_atom_site_fract_z
_atom_site_U_iso_or_equiv
_atom_site_adp_type
_atom_site_occupancy
_atom_site_symmetry_multiplicity
_atom_site_calc_flag
_atom_site_refinement_flags
_atom_site_disorder_assembly
_atom_site_disorder_group
Ga1 Ga 0.46207(3) 0.35421(4) 0.153687(10) 0.01826(11) Uani 1 1 d . . .
Ga2 Ga 0.24967(3) 0.25727(4) 0.103625(9) 0.01837(11) Uani 1 1 d . . .
C1 C 0.5829(2) 0.4094(3) 0.18263(8) 0.0157(7) Uani 1 1 d . . .
C2 C 0.5784(2) 0.4492(3) 0.21663(9) 0.0174(7) Uani 1 1 d . . .
C3 C 0.6617(3) 0.4867(4) 0.23802(9) 0.0224(8) Uani 1 1 d . . .
H3A H 0.6582 0.5156 0.2608 0.027 Uiso 1 1 calc R . .
C4 C 0.7509(3) 0.4823(4) 0.22627(9) 0.0275(9) Uani 1 1 d . . .
H4A H 0.8084 0.5056 0.2413 0.033 Uiso 1 1 calc R . .
C5 C 0.7560(3) 0.4440(4) 0.19249(9) 0.0236(8) Uani 1 1 d . . .
H5A H 0.8169 0.4415 0.1844 0.028 Uiso 1 1 calc R . .
C6 C 0.6719(2) 0.4094(3) 0.17065(9) 0.0178(7) Uani 1 1 d . . .
C7 C 0.6727(2) 0.3730(3) 0.13345(8) 0.0170(7) Uani 1 1 d . . .
C8 C 0.6608(2) 0.4677(3) 0.10755(9) 0.0189(7) Uani 1 1 d . . .
C9 C 0.6600(3) 0.4325(4) 0.07349(9) 0.0229(8) Uani 1 1 d . . .
H9A H 0.6526 0.4963 0.0559 0.028 Uiso 1 1 calc R . .
C10 C 0.6698(3) 0.3045(4) 0.06465(10) 0.0261(8) Uani 1 1 d . . .
H10A H 0.6705 0.2815 0.0412 0.031 Uiso 1 1 calc R . .
C11 C 0.6785(3) 0.2115(4) 0.08963(9) 0.0264(8) Uani 1 1 d . . .
H11A H 0.6830 0.1241 0.0832 0.032 Uiso 1 1 calc R . .
C12 C 0.6807(3) 0.2429(3) 0.12448(9) 0.0216(7) Uani 1 1 d . . .
C13 C 0.4795(2) 0.4498(3) 0.22697(8) 0.0163(7) Uani 1 1 d . . .
C14 C 0.4466(2) 0.3433(3) 0.24434(9) 0.0184(7) Uani 1 1 d . . .
C15 C 0.3508(3) 0.3400(4) 0.24994(10) 0.0244(8) Uani 1 1 d . . .
H15A H 0.3287 0.2688 0.2618 0.029 Uiso 1 1 calc R . .
C16 C 0.2866(3) 0.4384(4) 0.23866(10) 0.0284(9) Uani 1 1 d . . .
H16A H 0.2210 0.4341 0.2425 0.034 Uiso 1 1 calc R . .
C17 C 0.3189(3) 0.5433(4) 0.22168(9) 0.0248(8) Uani 1 1 d . . .
H17A H 0.2745 0.6101 0.2138 0.030 Uiso 1 1 calc R . .
C18 C 0.4148(3) 0.5525(3) 0.21601(8) 0.0195(7) Uani 1 1 d . . .
C19 C 0.1410(2) 0.2115(3) 0.06731(8) 0.0139(6) Uani 1 1 d . . .
C20 C 0.1500(2) 0.2240(3) 0.03219(8) 0.0147(7) Uani 1 1 d . . .
C21 C 0.0721(2) 0.1906(3) 0.00698(8) 0.0165(7) Uani 1 1 d . . .
H21A H 0.0784 0.1969 -0.0168 0.020 Uiso 1 1 calc R . .
C22 C -0.0147(2) 0.1483(3) 0.01640(9) 0.0179(7) Uani 1 1 d . . .
H22A H -0.0680 0.1275 -0.0009 0.021 Uiso 1 1 calc R . .
C23 C -0.0237(2) 0.1363(3) 0.05106(9) 0.0174(7) Uani 1 1 d . . .
H23A H -0.0833 0.1078 0.0574 0.021 Uiso 1 1 calc R . .
C24 C 0.0543(2) 0.1659(3) 0.07657(8) 0.0150(7) Uani 1 1 d . . .
C25 C 0.0535(2) 0.1460(3) 0.11437(8) 0.0153(7) Uani 1 1 d . . .
C26 C 0.0676(2) 0.0192(3) 0.12778(9) 0.0180(7) Uani 1 1 d . . .
C27 C 0.0762(3) 0.0023(4) 0.16331(9) 0.0257(8) Uani 1 1 d . . .
H27A H 0.0853 -0.0817 0.1727 0.031 Uiso 1 1 calc R . .
C28 C 0.0719(3) 0.1060(4) 0.18542(9) 0.0280(9) Uani 1 1 d . . .
H28A H 0.0787 0.0924 0.2097 0.034 Uiso 1 1 calc R . .
C29 C 0.0577(3) 0.2280(4) 0.17234(9) 0.0243(8) Uani 1 1 d . . .
H29A H 0.0546 0.2979 0.1877 0.029 Uiso 1 1 calc R . .
C30 C 0.0479(2) 0.2510(3) 0.13694(9) 0.0166(7) Uani 1 1 d . . .
C31 C 0.2456(2) 0.2716(3) 0.02417(8) 0.0156(7) Uani 1 1 d . . .
C32 C 0.2609(2) 0.4047(3) 0.02093(8) 0.0181(7) Uani 1 1 d . . .
C33 C 0.3532(3) 0.4476(4) 0.01692(9) 0.0238(8) Uani 1 1 d . . .
H33A H 0.3642 0.5370 0.0146 0.029 Uiso 1 1 calc R . .
C34 C 0.4291(3) 0.3625(4) 0.01628(10) 0.0261(8) Uani 1 1 d . . .
H34A H 0.4917 0.3935 0.0138 0.031 Uiso 1 1 calc R . .
C35 C 0.4135(3) 0.2316(4) 0.01927(10) 0.0257(8) Uani 1 1 d . . .
H35A H 0.4658 0.1735 0.0187 0.031 Uiso 1 1 calc R . .
C36 C 0.3225(2) 0.1845(3) 0.02308(9) 0.0190(7) Uani 1 1 d . . .
C37 C 0.5157(2) 0.2326(3) 0.25652(9) 0.0199(7) Uani 1 1 d . . .
H37A H 0.5646 0.2273 0.2404 0.024 Uiso 1 1 calc R . .
C38 C 0.4654(3) 0.1022(4) 0.25623(10) 0.0271(8) Uani 1 1 d . . .
H38A H 0.4279 0.0866 0.2333 0.041 Uiso 1 1 calc R . .
H38B H 0.4217 0.1017 0.2736 0.041 Uiso 1 1 calc R . .
H38C H 0.5144 0.0346 0.2616 0.041 Uiso 1 1 calc R . .
C39 C 0.5707(3) 0.2593(4) 0.29271(10) 0.0300(9) Uani 1 1 d . . .
H39A H 0.6039 0.3423 0.2928 0.045 Uiso 1 1 calc R . .
H39B H 0.6187 0.1913 0.2992 0.045 Uiso 1 1 calc R . .
H39C H 0.5247 0.2613 0.3093 0.045 Uiso 1 1 calc R . .
C40 C 0.4520(3) 0.6721(4) 0.20024(9) 0.0250(8) Uani 1 1 d . . .
H40A H 0.5016 0.6449 0.1858 0.030 Uiso 1 1 calc R . .
C41 C 0.3724(3) 0.7481(4) 0.17697(11) 0.0375(10) Uani 1 1 d . . .
H41A H 0.4024 0.8174 0.1653 0.056 Uiso 1 1 calc R . .
H41B H 0.3271 0.7848 0.1911 0.056 Uiso 1 1 calc R . .
H41C H 0.3372 0.6905 0.1596 0.056 Uiso 1 1 calc R . .
C42 C 0.5021(3) 0.7603(4) 0.22885(11) 0.0390(10) Uani 1 1 d . . .
H42A H 0.5536 0.7128 0.2435 0.059 Uiso 1 1 calc R . .
H42B H 0.4544 0.7907 0.2430 0.059 Uiso 1 1 calc R . .
H42C H 0.5304 0.8341 0.2184 0.059 Uiso 1 1 calc R . .
C43 C 0.6521(3) 0.6100(4) 0.11658(10) 0.0228(8) Uani 1 1 d . . .
H43A H 0.6283 0.6152 0.1394 0.027 Uiso 1 1 calc R . .
C44 C 0.7519(3) 0.6738(4) 0.12054(12) 0.0345(10) Uani 1 1 d . . .
H44A H 0.7973 0.6267 0.1377 0.052 Uiso 1 1 calc R . .
H44B H 0.7467 0.7627 0.1282 0.052 Uiso 1 1 calc R . .
H44C H 0.7757 0.6729 0.0982 0.052 Uiso 1 1 calc R . .
C45 C 0.5800(3) 0.6829(4) 0.08993(11) 0.0291(9) Uani 1 1 d . . .
H45A H 0.5686 0.7685 0.0989 0.044 Uiso 1 1 calc R . .
H45B H 0.5186 0.6356 0.0855 0.044 Uiso 1 1 calc R . .
H45C H 0.6069 0.6913 0.0683 0.044 Uiso 1 1 calc R . .
C46 C 0.6964(3) 0.1379(4) 0.15171(10) 0.0275(8) Uani 1 1 d . . .
H46A H 0.6792 0.1737 0.1737 0.033 Uiso 1 1 calc R . .
C47 C 0.8022(3) 0.0995(5) 0.15841(13) 0.0519(14) Uani 1 1 d . . .
H47A H 0.8416 0.1732 0.1676 0.078 Uiso 1 1 calc R . .
H47B H 0.8225 0.0712 0.1367 0.078 Uiso 1 1 calc R . .
H47C H 0.8111 0.0291 0.1752 0.078 Uiso 1 1 calc R . .
C48 C 0.6317(4) 0.0202(4) 0.14170(13) 0.0439(11) Uani 1 1 d . . .
H48A H 0.5643 0.0481 0.1349 0.066 Uiso 1 1 calc R . .
H48B H 0.6357 -0.0381 0.1615 0.066 Uiso 1 1 calc R . .
H48C H 0.6539 -0.0245 0.1223 0.066 Uiso 1 1 calc R . .
C49 C 0.3046(3) 0.0402(3) 0.02366(10) 0.0245(8) Uani 1 1 d . . .
H49A H 0.2499 0.0245 0.0369 0.029 Uiso 1 1 calc R . .
C50 C 0.3922(3) -0.0376(4) 0.04065(11) 0.0344(10) Uani 1 1 d . . .
H50A H 0.4147 -0.0039 0.0639 0.052 Uiso 1 1 calc R . .
H50B H 0.4446 -0.0310 0.0267 0.052 Uiso 1 1 calc R . .
H50C H 0.3735 -0.1278 0.0423 0.052 Uiso 1 1 calc R . .
C51 C 0.2732(3) -0.0064(4) -0.01322(11) 0.0366(10) Uani 1 1 d . . .
H51A H 0.2153 0.0410 -0.0237 0.055 Uiso 1 1 calc R . .
H51B H 0.2582 -0.0983 -0.0130 0.055 Uiso 1 1 calc R . .
H51C H 0.3258 0.0080 -0.0268 0.055 Uiso 1 1 calc R . .
C52 C 0.1778(3) 0.4993(3) 0.02069(9) 0.0230(8) Uani 1 1 d . . .
H52A H 0.1328 0.4646 0.0361 0.028 Uiso 1 1 calc R . .
C53 C 0.2103(3) 0.6341(4) 0.03368(10) 0.0312(9) Uani 1 1 d . . .
H53A H 0.2557 0.6268 0.0554 0.047 Uiso 1 1 calc R . .
H53B H 0.1535 0.6840 0.0377 0.047 Uiso 1 1 calc R . .
H53C H 0.2425 0.6774 0.0163 0.047 Uiso 1 1 calc R . .
C54 C 0.1208(3) 0.5114(4) -0.01604(10) 0.0270(8) Uani 1 1 d . . .
H54A H 0.0947 0.4273 -0.0239 0.040 Uiso 1 1 calc R . .
H54B H 0.1641 0.5426 -0.0317 0.040 Uiso 1 1 calc R . .
H54C H 0.0671 0.5722 -0.0159 0.040 Uiso 1 1 calc R . .
C55 C 0.0709(3) -0.0956(3) 0.10438(9) 0.0228(8) Uani 1 1 d . . .
H55A H 0.0805 -0.0634 0.0811 0.027 Uiso 1 1 calc R . .
C56 C -0.0256(3) -0.1683(4) 0.10017(10) 0.0292(9) Uani 1 1 d . . .
H56A H -0.0781 -0.1114 0.0897 0.044 Uiso 1 1 calc R . .
H56B H -0.0385 -0.1969 0.1229 0.044 Uiso 1 1 calc R . .
H56C H -0.0221 -0.2430 0.0852 0.044 Uiso 1 1 calc R . .
C57 C 0.1550(3) -0.1868(4) 0.11737(11) 0.0327(9) Uani 1 1 d . . .
H57A H 0.2165 -0.1396 0.1197 0.049 Uiso 1 1 calc R . .
H57B H 0.1562 -0.2571 0.1008 0.049 Uiso 1 1 calc R . .
H57C H 0.1460 -0.2220 0.1399 0.049 Uiso 1 1 calc R . .
C58 C 0.0241(3) 0.3847(3) 0.12237(9) 0.0195(7) Uani 1 1 d . . .
H58A H 0.0637 0.3997 0.1035 0.023 Uiso 1 1 calc R . .
C59 C -0.0825(3) 0.3923(4) 0.10647(9) 0.0248(8) Uani 1 1 d . . .
H59A H -0.0962 0.3282 0.0880 0.037 Uiso 1 1 calc R . .
H59B H -0.0969 0.4782 0.0968 0.037 Uiso 1 1 calc R . .
H59C H -0.1231 0.3752 0.1243 0.037 Uiso 1 1 calc R . .
C60 C 0.0471(3) 0.4922(4) 0.14887(10) 0.0265(8) Uani 1 1 d . . .
H60A H 0.1141 0.4830 0.1607 0.040 Uiso 1 1 calc R . .
H60B H 0.0024 0.4872 0.1659 0.040 Uiso 1 1 calc R . .
H60C H 0.0396 0.5754 0.1371 0.040 Uiso 1 1 calc R . .
C61 C 0.2782(3) 0.4378(4) 0.11687(10) 0.0232(8) Uani 1 1 d . . .
H61A H 0.2399 0.4958 0.0999 0.028 Uiso 1 1 calc R . .
H61B H 0.2599 0.4548 0.1399 0.028 Uiso 1 1 calc R . .
C62 C 0.3877(2) 0.4634(4) 0.11784(9) 0.0218(7) Uani 1 1 d . . .
H62A H 0.4021 0.5550 0.1231 0.026 Uiso 1 1 calc R . .
H62B H 0.4065 0.4438 0.0950 0.026 Uiso 1 1 calc R . .
C63 C 0.3431(3) 0.1326(4) 0.12726(11) 0.0343(10) Uani 1 1 d . . .
H63A H 0.3079 0.0547 0.1328 0.041 Uiso 1 1 calc R . .
H63B H 0.3892 0.1073 0.1116 0.041 Uiso 1 1 calc R . .
C64 C 0.4006(3) 0.1884(4) 0.16094(10) 0.0284(9) Uani 1 1 d . . .
H64A H 0.4514 0.1263 0.1706 0.034 Uiso 1 1 calc R . .
H64B H 0.3559 0.1997 0.1781 0.034 Uiso 1 1 calc R . .

loop_
_atom_site_aniso_label
_atom_site_aniso_U_11
_atom_site_aniso_U_22
_atom_site_aniso_U_33
_atom_site_aniso_U_23
_atom_site_aniso_U_13
_atom_site_aniso_U_12
Ga1 0.0184(2) 0.0145(2) 0.0215(2) -0.00149(16) 0.00188(14) -0.00208(15)
Ga2 0.0200(2) 0.0119(2) 0.0220(2) -0.00154(16) -0.00041(14) -0.00203(15)
C1 0.0192(16) 0.0073(16) 0.0201(16) 0.0015(13) 0.0017(13) -0.0031(12)
C2 0.0223(17) 0.0080(16) 0.0223(17) 0.0014(14) 0.0043(13) -0.0035(13)
C3 0.0266(19) 0.0186(19) 0.0227(18) -0.0027(15) 0.0060(14) -0.0042(15)
C4 0.0207(18) 0.037(2) 0.0240(18) -0.0042(17) -0.0008(14) -0.0086(16)
C5 0.0201(18) 0.023(2) 0.0296(19) -0.0012(16) 0.0090(14) -0.0056(15)
C6 0.0207(17) 0.0108(17) 0.0225(17) -0.0007(14) 0.0052(13) -0.0008(13)
C7 0.0130(16) 0.0169(18) 0.0222(17) -0.0014(14) 0.0066(12) -0.0015(13)
C8 0.0204(17) 0.0135(18) 0.0233(17) -0.0017(14) 0.0054(13) 0.0009(13)
C9 0.0250(19) 0.021(2) 0.0231(18) 0.0015(15) 0.0059(14) 0.0017(15)
C10 0.030(2) 0.026(2) 0.0223(18) -0.0059(16) 0.0036(15) 0.0036(16)
C11 0.035(2) 0.0165(19) 0.028(2) -0.0065(16) 0.0068(16) 0.0003(16)
C12 0.0239(18) 0.0157(19) 0.0258(18) -0.0013(15) 0.0057(14) -0.0010(14)
C13 0.0221(17) 0.0102(17) 0.0168(16) -0.0042(13) 0.0036(13) -0.0025(13)
C14 0.0200(17) 0.0140(18) 0.0224(17) -0.0028(14) 0.0069(13) -0.0015(13)
C15 0.0245(19) 0.018(2) 0.033(2) -0.0027(16) 0.0110(15) -0.0009(15)
C16 0.0210(19) 0.028(2) 0.039(2) -0.0037(18) 0.0106(16) 0.0013(16)
C17 0.028(2) 0.018(2) 0.0280(19) -0.0029(16) 0.0044(15) 0.0076(15)
C18 0.0275(19) 0.0128(18) 0.0189(17) -0.0030(14) 0.0054(13) 0.0035(14)
C19 0.0171(16) 0.0069(16) 0.0178(16) -0.0009(13) 0.0028(12) 0.0006(12)
C20 0.0182(16) 0.0061(16) 0.0211(16) 0.0011(13) 0.0067(13) 0.0013(12)
C21 0.0257(18) 0.0076(16) 0.0167(16) -0.0024(13) 0.0049(13) 0.0008(13)
C22 0.0202(17) 0.0080(16) 0.0240(17) -0.0020(14) -0.0013(13) 0.0015(13)
C23 0.0190(17) 0.0069(16) 0.0270(18) 0.0024(14) 0.0060(13) -0.0008(13)
C24 0.0193(16) 0.0056(16) 0.0214(16) 0.0000(13) 0.0070(13) 0.0002(12)
C25 0.0135(15) 0.0129(17) 0.0194(16) 0.0031(14) 0.0028(12) 0.0006(13)
C26 0.0211(17) 0.0094(17) 0.0256(18) -0.0009(14) 0.0102(14) 0.0002(13)
C27 0.038(2) 0.0158(19) 0.0252(19) 0.0072(15) 0.0093(16) 0.0011(16)
C28 0.043(2) 0.023(2) 0.0183(18) 0.0033(16) 0.0063(16) 0.0018(17)
C29 0.033(2) 0.016(2) 0.0243(18) -0.0002(15) 0.0080(15) -0.0006(15)
C30 0.0178(16) 0.0101(17) 0.0222(16) 0.0004(14) 0.0040(13) -0.0033(13)
C31 0.0207(17) 0.0108(17) 0.0165(15) 0.0005(13) 0.0067(12) -0.0016(13)
C32 0.0244(18) 0.0124(17) 0.0186(16) -0.0019(14) 0.0073(13) -0.0034(14)
C33 0.0284(19) 0.019(2) 0.0255(18) 0.0035(16) 0.0081(15) -0.0049(15)
C34 0.0204(18) 0.029(2) 0.030(2) 0.0050(17) 0.0087(15) -0.0057(16)
C35 0.0228(19) 0.025(2) 0.031(2) -0.0003(17) 0.0102(15) 0.0028(15)
C36 0.0231(18) 0.0125(18) 0.0232(17) -0.0019(14) 0.0094(14) -0.0007(13)
C37 0.0214(17) 0.0095(17) 0.0305(19) -0.0005(15) 0.0093(14) 0.0002(13)
C38 0.034(2) 0.0138(19) 0.034(2) 0.0036(16) 0.0067(16) -0.0008(15)
C39 0.033(2) 0.020(2) 0.035(2) 0.0006(17) -0.0021(16) 0.0023(16)
C40 0.033(2) 0.016(2) 0.0266(19) 0.0017(15) 0.0085(15) 0.0022(15)
C41 0.053(3) 0.021(2) 0.040(2) 0.0065(19) 0.010(2) 0.0147(19)
C42 0.062(3) 0.015(2) 0.040(2) -0.0019(18) 0.008(2) -0.0059(19)
C43 0.0248(19) 0.0157(19) 0.0295(19) -0.0036(15) 0.0090(15) 0.0040(14)
C44 0.036(2) 0.017(2) 0.050(3) -0.0085(19) 0.0022(18) -0.0007(16)
C45 0.033(2) 0.0120(19) 0.043(2) 0.0055(17) 0.0076(17) 0.0002(15)
C46 0.041(2) 0.016(2) 0.0274(19) 0.0031(16) 0.0126(16) 0.0004(16)
C47 0.045(3) 0.057(3) 0.053(3) 0.036(3) 0.004(2) 0.005(2)
C48 0.058(3) 0.019(2) 0.057(3) 0.001(2) 0.018(2) -0.003(2)
C49 0.0257(19) 0.0100(18) 0.041(2) 0.0001(16) 0.0146(16) 0.0017(14)
C50 0.043(2) 0.019(2) 0.042(2) -0.0028(19) 0.0092(19) 0.0107(18)
C51 0.038(2) 0.020(2) 0.051(3) -0.0116(19) 0.0048(19) -0.0008(17)
C52 0.029(2) 0.0120(18) 0.0300(19) 0.0017(15) 0.0104(15) 0.0000(14)
C53 0.049(3) 0.015(2) 0.032(2) 0.0009(17) 0.0112(18) 0.0025(17)
C54 0.031(2) 0.0150(19) 0.035(2) 0.0048(16) 0.0041(16) 0.0010(15)
C55 0.034(2) 0.0104(18) 0.0252(18) 0.0022(15) 0.0079(15) 0.0020(14)
C56 0.038(2) 0.016(2) 0.032(2) 0.0020(16) 0.0000(17) -0.0031(16)
C57 0.037(2) 0.014(2) 0.048(2) 0.0007(18) 0.0089(19) 0.0024(16)
C58 0.0273(19) 0.0096(17) 0.0230(17) -0.0002(14) 0.0088(14) 0.0007(13)
C59 0.029(2) 0.0183(19) 0.0283(19) 0.0027(16) 0.0072(15) 0.0062(15)
C60 0.031(2) 0.0151(19) 0.035(2) -0.0064(16) 0.0108(16) 0.0001(15)
C61 0.0242(18) 0.0162(19) 0.0283(19) -0.0001(16) 0.0016(14) -0.0025(14)
C62 0.0207(18) 0.0191(19) 0.0248(18) 0.0000(15) 0.0012(14) -0.0048(14)
C63 0.035(2) 0.017(2) 0.043(2) -0.0046(18) -0.0185(18) -0.0001(17)
C64 0.033(2) 0.017(2) 0.032(2) -0.0018(17) -0.0054(16) -0.0068(16)

loop_
_atom_type_symbol
_atom_type_description
_atom_type_scat_dispersion_real
_atom_type_scat_dispersion_imag
_atom_type_scat_source
C C 0.0033 0.0016 'International Tables Vol C Tables 4.2.6.8 and 6.1.1.4'
H H 0.0000 0.0000 'International Tables Vol C Tables 4.2.6.8 and 6.1.1.4'
Ga Ga 0.2307 1.6083 'International Tables Vol C Tables 4.2.6.8 and 6.1.1.4'

loop_
_geom_angle_atom_site_label_1
_geom_angle_atom_site_label_2
_geom_angle_atom_site_label_3
_geom_angle
_geom_angle_site_symmetry_1
_geom_angle_site_symmetry_3
_geom_angle_publ_flag
C1 Ga1 C64 121.81(14) . . ?
C1 Ga1 C62 123.44(14) . . ?
C64 Ga1 C62 114.60(15) . . ?
C63 Ga2 C19 124.04(15) . . ?
C63 Ga2 C61 114.41(15) . . ?
C19 Ga2 C61 121.41(14) . . ?
C6 C1 C2 119.4(3) . . ?
C6 C1 Ga1 122.3(2) . . ?
C2 C1 Ga1 118.3(2) . . ?
C3 C2 C1 120.2(3) . . ?
C3 C2 C13 124.0(3) . . ?
C1 C2 C13 115.8(3) . . ?
C2 C3 C4 120.1(3) . . ?
C2 C3 H3A 120.0 . . ?
C4 C3 H3A 120.0 . . ?
C3 C4 C5 120.2(3) . . ?
C3 C4 H4A 119.9 . . ?
C5 C4 H4A 119.9 . . ?
C6 C5 C4 119.8(3) . . ?
C6 C5 H5A 120.1 . . ?
C4 C5 H5A 120.1 . . ?
C5 C6 C1 120.3(3) . . ?
C5 C6 C7 122.0(3) . . ?
C1 C6 C7 117.7(3) . . ?
C8 C7 C12 120.0(3) . . ?
C8 C7 C6 120.2(3) . . ?
C12 C7 C6 119.7(3) . . ?
C9 C8 C7 119.5(3) . . ?
C9 C8 C43 119.4(3) . . ?
C7 C8 C43 121.1(3) . . ?
C8 C9 C10 120.6(3) . . ?
C8 C9 H9A 119.7 . . ?
C10 C9 H9A 119.7 . . ?
C11 C10 C9 120.1(3) . . ?
C11 C10 H10A 119.9 . . ?
C9 C10 H10A 119.9 . . ?
C10 C11 C12 121.2(4) . . ?
C10 C11 H11A 119.4 . . ?
C12 C11 H11A 119.4 . . ?
C11 C12 C7 118.5(3) . . ?
C11 C12 C46 119.7(3) . . ?
C7 C12 C46 121.7(3) . . ?
C14 C13 C18 119.8(3) . . ?
C14 C13 C2 120.5(3) . . ?
C18 C13 C2 119.3(3) . . ?
C15 C14 C13 119.2(3) . . ?
C15 C14 C37 120.5(3) . . ?
C13 C14 C37 120.3(3) . . ?
C14 C15 C16 121.4(4) . . ?
C14 C15 H15A 119.3 . . ?
C16 C15 H15A 119.3 . . ?
C15 C16 C17 119.5(3) . . ?
C15 C16 H16A 120.3 . . ?
C17 C16 H16A 120.3 . . ?
C16 C17 C18 121.4(3) . . ?
C16 C17 H17A 119.3 . . ?
C18 C17 H17A 119.3 . . ?
C17 C18 C13 118.7(3) . . ?
C17 C18 C40 121.2(3) . . ?
C13 C18 C40 120.0(3) . . ?
C24 C19 C20 119.7(3) . . ?
C24 C19 Ga2 119.7(2) . . ?
C20 C19 Ga2 120.6(2) . . ?
C21 C20 C19 119.5(3) . . ?
C21 C20 C31 123.6(3) . . ?
C19 C20 C31 116.8(3) . . ?
C22 C21 C20 120.4(3) . . ?
C22 C21 H21A 119.8 . . ?
C20 C21 H21A 119.8 . . ?
C23 C22 C21 120.1(3) . . ?
C23 C22 H22A 120.0 . . ?
C21 C22 H22A 120.0 . . ?
C22 C23 C24 120.2(3) . . ?
C22 C23 H23A 119.9 . . ?
C24 C23 H23A 119.9 . . ?
C23 C24 C19 120.0(3) . . ?
C23 C24 C25 123.6(3) . . ?
C19 C24 C25 116.3(3) . . ?
C30 C25 C26 120.3(3) . . ?
C30 C25 C24 121.3(3) . . ?
C26 C25 C24 118.1(3) . . ?
C27 C26 C25 118.2(3) . . ?
C27 C26 C55 120.0(3) . . ?
C25 C26 C55 121.8(3) . . ?
C26 C27 C28 121.3(3) . . ?
C26 C27 H27A 119.4 . . ?
C28 C27 H27A 119.4 . . ?
C29 C28 C27 120.3(3) . . ?
C29 C28 H28A 119.9 . . ?
C27 C28 H28A 119.9 . . ?
C28 C29 C30 121.2(3) . . ?
C28 C29 H29A 119.4 . . ?
C30 C29 H29A 119.4 . . ?
C29 C30 C25 118.8(3) . . ?
C29 C30 C58 120.8(3) . . ?
C25 C30 C58 120.2(3) . . ?
C36 C31 C32 120.2(3) . . ?
C36 C31 C20 119.9(3) . . ?
C32 C31 C20 119.7(3) . . ?
C33 C32 C31 118.7(3) . . ?
C33 C32 C52 120.5(3) . . ?
C31 C32 C52 120.8(3) . . ?
C34 C33 C32 121.2(4) . . ?
C34 C33 H33A 119.4 . . ?
C32 C33 H33A 119.4 . . ?
C33 C34 C35 119.9(3) . . ?
C33 C34 H34A 120.1 . . ?
C35 C34 H34A 120.1 . . ?
C34 C35 C36 120.8(3) . . ?
C34 C35 H35A 119.6 . . ?
C36 C35 H35A 119.6 . . ?
C35 C36 C31 119.2(3) . . ?
C35 C36 C49 120.2(3) . . ?
C31 C36 C49 120.5(3) . . ?
C38 C37 C39 109.4(3) . . ?
C38 C37 C14 113.7(3) . . ?
C39 C37 C14 110.7(3) . . ?
C38 C37 H37A 107.6 . . ?
C39 C37 H37A 107.6 . . ?
C14 C37 H37A 107.6 . . ?
C37 C38 H38A 109.5 . . ?
C37 C38 H38B 109.5 . . ?
H38A C38 H38B 109.5 . . ?
C37 C38 H38C 109.5 . . ?
H38A C38 H38C 109.5 . . ?
H38B C38 H38C 109.5 . . ?
C37 C39 H39A 109.5 . . ?
C37 C39 H39B 109.5 . . ?
H39A C39 H39B 109.5 . . ?
C37 C39 H39C 109.5 . . ?
H39A C39 H39C 109.5 . . ?
H39B C39 H39C 109.5 . . ?
C18 C40 C42 110.0(3) . . ?
C18 C40 C41 113.8(3) . . ?
C42 C40 C41 109.2(3) . . ?
C18 C40 H40A 107.9 . . ?
C42 C40 H40A 107.9 . . ?
C41 C40 H40A 107.9 . . ?
C40 C41 H41A 109.5 . . ?
C40 C41 H41B 109.5 . . ?
H41A C41 H41B 109.5 . . ?
C40 C41 H41C 109.5 . . ?
H41A C41 H41C 109.5 . . ?
H41B C41 H41C 109.5 . . ?
C40 C42 H42A 109.5 . . ?
C40 C42 H42B 109.5 . . ?
H42A C42 H42B 109.5 . . ?
C40 C42 H42C 109.5 . . ?
H42A C42 H42C 109.5 . . ?
H42B C42 H42C 109.5 . . ?
C44 C43 C8 109.9(3) . . ?
C44 C43 C45 110.1(3) . . ?
C8 C43 C45 112.9(3) . . ?
C44 C43 H43A 107.9 . . ?
C8 C43 H43A 107.9 . . ?
C45 C43 H43A 107.9 . . ?
C43 C44 H44A 109.5 . . ?
C43 C44 H44B 109.5 . . ?
H44A C44 H44B 109.5 . . ?
C43 C44 H44C 109.5 . . ?
H44A C44 H44C 109.5 . . ?
H44B C44 H44C 109.5 . . ?
C43 C45 H45A 109.5 . . ?
C43 C45 H45B 109.5 . . ?
H45A C45 H45B 109.5 . . ?
C43 C45 H45C 109.5 . . ?
H45A C45 H45C 109.5 . . ?
H45B C45 H45C 109.5 . . ?
C47 C46 C12 110.1(3) . . ?
C47 C46 C48 110.6(4) . . ?
C12 C46 C48 112.3(3) . . ?
C47 C46 H46A 107.9 . . ?
C12 C46 H46A 107.9 . . ?
C48 C46 H46A 107.9 . . ?
C46 C47 H47A 109.5 . . ?
C46 C47 H47B 109.5 . . ?
H47A C47 H47B 109.5 . . ?
C46 C47 H47C 109.5 . . ?
H47A C47 H47C 109.5 . . ?
H47B C47 H47C 109.5 . . ?
C46 C48 H48A 109.5 . . ?
C46 C48 H48B 109.5 . . ?
H48A C48 H48B 109.5 . . ?
C46 C48 H48C 109.5 . . ?
H48A C48 H48C 109.5 . . ?
H48B C48 H48C 109.5 . . ?
C51 C49 C36 109.0(3) . . ?
C51 C49 C50 109.7(3) . . ?
C36 C49 C50 114.1(3) . . ?
C51 C49 H49A 108.0 . . ?
C36 C49 H49A 108.0 . . ?
C50 C49 H49A 108.0 . . ?
C49 C50 H50A 109.5 . . ?
C49 C50 H50B 109.5 . . ?
H50A C50 H50B 109.5 . . ?
C49 C50 H50C 109.5 . . ?
H50A C50 H50C 109.5 . . ?
H50B C50 H50C 109.5 . . ?
C49 C51 H51A 109.5 . . ?
C49 C51 H51B 109.5 . . ?
H51A C51 H51B 109.5 . . ?
C49 C51 H51C 109.5 . . ?
H51A C51 H51C 109.5 . . ?
H51B C51 H51C 109.5 . . ?
C32 C52 C54 110.1(3) . . ?
C32 C52 C53 113.9(3) . . ?
C54 C52 C53 108.5(3) . . ?
C32 C52 H52A 108.1 . . ?
C54 C52 H52A 108.1 . . ?
C53 C52 H52A 108.1 . . ?
C52 C53 H53A 109.5 . . ?
C52 C53 H53B 109.5 . . ?
H53A C53 H53B 109.5 . . ?
C52 C53 H53C 109.5 . . ?
H53A C53 H53C 109.5 . . ?
H53B C53 H53C 109.5 . . ?
C52 C54 H54A 109.5 . . ?
C52 C54 H54B 109.5 . . ?
H54A C54 H54B 109.5 . . ?
C52 C54 H54C 109.5 . . ?
H54A C54 H54C 109.5 . . ?
H54B C54 H54C 109.5 . . ?
C26 C55 C56 110.4(3) . . ?
C26 C55 C57 112.5(3) . . ?
C56 C55 C57 110.1(3) . . ?
C26 C55 H55A 107.9 . . ?
C56 C55 H55A 107.9 . . ?
C57 C55 H55A 107.9 . . ?
C55 C56 H56A 109.5 . . ?
C55 C56 H56B 109.5 . . ?
H56A C56 H56B 109.5 . . ?
C55 C56 H56C 109.5 . . ?
H56A C56 H56C 109.5 . . ?
H56B C56 H56C 109.5 . . ?
C55 C57 H57A 109.5 . . ?
C55 C57 H57B 109.5 . . ?
H57A C57 H57B 109.5 . . ?
C55 C57 H57C 109.5 . . ?
H57A C57 H57C 109.5 . . ?
H57B C57 H57C 109.5 . . ?
C59 C58 C30 110.1(3) . . ?
C59 C58 C60 109.3(3) . . ?
C30 C58 C60 113.9(3) . . ?
C59 C58 H58A 107.8 . . ?
C30 C58 H58A 107.8 . . ?
C60 C58 H58A 107.8 . . ?
C58 C59 H59A 109.5 . . ?
C58 C59 H59B 109.5 . . ?
H59A C59 H59B 109.5 . . ?
C58 C59 H59C 109.5 . . ?
H59A C59 H59C 109.5 . . ?
H59B C59 H59C 109.5 . . ?
C58 C60 H60A 109.5 . . ?
C58 C60 H60B 109.5 . . ?
H60A C60 H60B 109.5 . . ?
C58 C60 H60C 109.5 . . ?
H60A C60 H60C 109.5 . . ?
H60B C60 H60C 109.5 . . ?
C62 C61 Ga2 109.2(2) . . ?
C62 C61 H61A 109.8 . . ?
Ga2 C61 H61A 109.8 . . ?
C62 C61 H61B 109.8 . . ?
Ga2 C61 H61B 109.8 . . ?
H61A C61 H61B 108.3 . . ?
C61 C62 Ga1 109.1(2) . . ?
C61 C62 H62A 109.9 . . ?
Ga1 C62 H62A 109.9 . . ?
C61 C62 H62B 109.9 . . ?
Ga1 C62 H62B 109.9 . . ?
H62A C62 H62B 108.3 . . ?
C64 C63 Ga2 111.8(3) . . ?
C64 C63 H63A 109.3 . . ?
Ga2 C63 H63A 109.3 . . ?
C64 C63 H63B 109.3 . . ?
Ga2 C63 H63B 109.3 . . ?
H63A C63 H63B 107.9 . . ?
C63 C64 Ga1 112.7(3) . . ?
C63 C64 H64A 109.0 . . ?
Ga1 C64 H64A 109.0 . . ?
C63 C64 H64B 109.0 . . ?
Ga1 C64 H64B 109.0 . . ?
H64A C64 H64B 107.8 . . ?

loop_
_geom_bond_atom_site_label_1
_geom_bond_atom_site_label_2
_geom_bond_distance
_geom_bond_site_symmetry_2
_geom_bond_publ_flag
Ga1 C1 1.964(3) . ?
Ga1 C64 1.968(4) . ?
Ga1 C62 1.971(3) . ?
Ga2 C63 1.966(4) . ?
Ga2 C19 1.969(3) . ?
Ga2 C61 1.974(4) . ?
C1 C6 1.392(5) . ?
C1 C2 1.404(5) . ?
C2 C3 1.379(5) . ?
C2 C13 1.495(5) . ?
C3 C4 1.390(5) . ?
C3 H3A 0.9500 . ?
C4 C5 1.393(5) . ?
C4 H4A 0.9500 . ?
C5 C6 1.387(5) . ?
C5 H5A 0.9500 . ?
C6 C7 1.506(5) . ?
C7 C8 1.406(5) . ?
C7 C12 1.408(5) . ?
C8 C9 1.381(5) . ?
C8 C43 1.532(5) . ?
C9 C10 1.389(5) . ?
C9 H9A 0.9500 . ?
C10 C11 1.368(5) . ?
C10 H10A 0.9500 . ?
C11 C12 1.398(5) . ?
C11 H11A 0.9500 . ?
C12 C46 1.519(5) . ?
C13 C14 1.415(5) . ?
C13 C18 1.421(5) . ?
C14 C15 1.385(5) . ?
C14 C37 1.530(5) . ?
C15 C16 1.387(5) . ?
C15 H15A 0.9500 . ?
C16 C17 1.389(5) . ?
C16 H16A 0.9500 . ?
C17 C18 1.392(5) . ?
C17 H17A 0.9500 . ?
C18 C40 1.516(5) . ?
C19 C24 1.396(4) . ?
C19 C20 1.405(4) . ?
C20 C21 1.393(5) . ?
C20 C31 1.499(4) . ?
C21 C22 1.390(5) . ?
C21 H21A 0.9500 . ?
C22 C23 1.387(5) . ?
C22 H22A 0.9500 . ?
C23 C24 1.392(5) . ?
C23 H23A 0.9500 . ?
C24 C25 1.495(4) . ?
C25 C30 1.415(5) . ?
C25 C26 1.423(5) . ?
C26 C27 1.388(5) . ?
C26 C55 1.511(5) . ?
C27 C28 1.391(5) . ?
C27 H27A 0.9500 . ?
C28 C29 1.372(5) . ?
C28 H28A 0.9500 . ?
C29 C30 1.392(5) . ?
C29 H29A 0.9500 . ?
C30 C58 1.522(5) . ?
C31 C36 1.410(5) . ?
C31 C32 1.411(5) . ?
C32 C33 1.393(5) . ?
C32 C52 1.519(5) . ?
C33 C34 1.383(5) . ?
C33 H33A 0.9500 . ?
C34 C35 1.388(5) . ?
C34 H34A 0.9500 . ?
C35 C36 1.389(5) . ?
C35 H35A 0.9500 . ?
C36 C49 1.524(5) . ?
C37 C38 1.528(5) . ?
C37 C39 1.528(5) . ?
C37 H37A 1.0000 . ?
C38 H38A 0.9800 . ?
C38 H38B 0.9800 . ?
C38 H38C 0.9800 . ?
C39 H39A 0.9800 . ?
C39 H39B 0.9800 . ?
C39 H39C 0.9800 . ?
C40 C42 1.531(5) . ?
C40 C41 1.541(5) . ?
C40 H40A 1.0000 . ?
C41 H41A 0.9800 . ?
C41 H41B 0.9800 . ?
C41 H41C 0.9800 . ?
C42 H42A 0.9800 . ?
C42 H42B 0.9800 . ?
C42 H42C 0.9800 . ?
C43 C44 1.527(5) . ?
C43 C45 1.533(5) . ?
C43 H43A 1.0000 . ?
C44 H44A 0.9800 . ?
C44 H44B 0.9800 . ?
C44 H44C 0.9800 . ?
C45 H45A 0.9800 . ?
C45 H45B 0.9800 . ?
C45 H45C 0.9800 . ?
C46 C47 1.510(6) . ?
C46 C48 1.536(6) . ?
C46 H46A 1.0000 . ?
C47 H47A 0.9800 . ?
C47 H47B 0.9800 . ?
C47 H47C 0.9800 . ?
C48 H48A 0.9800 . ?
C48 H48B 0.9800 . ?
C48 H48C 0.9800 . ?
C49 C51 1.522(6) . ?
C49 C50 1.529(5) . ?
C49 H49A 1.0000 . ?
C50 H50A 0.9800 . ?
C50 H50B 0.9800 . ?
C50 H50C 0.9800 . ?
C51 H51A 0.9800 . ?
C51 H51B 0.9800 . ?
C51 H51C 0.9800 . ?
C52 C54 1.536(5) . ?
C52 C53 1.537(5) . ?
C52 H52A 1.0000 . ?
C53 H53A 0.9800 . ?
C53 H53B 0.9800 . ?
C53 H53C 0.9800 . ?
C54 H54A 0.9800 . ?
C54 H54B 0.9800 . ?
C54 H54C 0.9800 . ?
C55 C56 1.529(5) . ?
C55 C57 1.533(5) . ?
C55 H55A 1.0000 . ?
C56 H56A 0.9800 . ?
C56 H56B 0.9800 . ?
C56 H56C 0.9800 . ?
C57 H57A 0.9800 . ?
C57 H57B 0.9800 . ?
C57 H57C 0.9800 . ?
C58 C59 1.521(5) . ?
C58 C60 1.525(5) . ?
C58 H58A 1.0000 . ?
C59 H59A 0.9800 . ?
C59 H59B 0.9800 . ?
C59 H59C 0.9800 . ?
C60 H60A 0.9800 . ?
C60 H60B 0.9800 . ?
C60 H60C 0.9800 . ?
C61 C62 1.544(5) . ?
C61 H61A 0.9900 . ?
C61 H61B 0.9900 . ?
C62 H62A 0.9900 . ?
C62 H62B 0.9900 . ?
C63 C64 1.546(5) . ?
C63 H63A 0.9900 . ?
C63 H63B 0.9900 . ?
C64 H64A 0.9900 . ?
C64 H64B 0.9900 . ?

loop_
_cod_related_entry_id
_cod_related_entry_database
_cod_related_entry_code
1 ChemSpider 30653302
